data_7705409
loop_
_publ_author_name
'Charles, R. Malcolm'
'Taylor, Natalie S.'
'Mercado, Angel A.'
'Frost, Connor E.'
'Yokley, Timothy W.'
'Eckenhoff, William T.'
'Schley, Nathan D.'
'DeYonker, Nathan J.'
'Brewster, Timothy P.'

_publ_section_title
;
 Systematic evaluation of the electronic effect of aluminum-containing
 ligands in iridium-aluminum and rhodium-aluminum bimetallic complexes.
;
_journal_issue 37
_journal_name_full 'Dalton transactions (Cambridge, England : 2003)'
_journal_page_first 13029
_journal_page_last 13043
_journal_paper_doi 10.1039/d0dt02472d
_journal_volume 49
_journal_year 2020
_chemical_formula_moiety 'C43 H37 N O2 P2 Rh, N O3'
_chemical_formula_sum 'C43 H37 N2 O5 P2 Rh'
_chemical_formula_weight 826.59
_space_group_crystal_system monoclinic
_space_group_IT_number 14
_space_group_name_Hall '-P 2ybc'
_space_group_name_H-M_alt 'P 1 21/c 1'
_atom_sites_solution_hydrogens geom
_atom_sites_solution_primary dual
_audit_creation_date 2019-05-28
_audit_creation_method
;
Olex2 1.2
(compiled 2018.05.29 svn.r3508 for OlexSys, GUI svn.r5506)
;
_audit_update_record
;
2020-07-02 deposited with the CCDC.	2020-09-04 downloaded from the CCDC.
;
_cell_angle_alpha 90
_cell_angle_beta 110.478(3)
_cell_angle_gamma 90
_cell_formula_units_Z 4
_cell_length_a 19.1625(6)
_cell_length_b 11.3328(3)
_cell_length_c 18.6157(6)
_cell_measurement_reflns_used 14238
_cell_measurement_temperature 100.0(2)
_cell_measurement_theta_max 29.4500
_cell_measurement_theta_min 2.9490
_cell_volume 3787.2(2)
_computing_cell_refinement 'CrysAlisPro 1.171.38.46 (Rigaku OD, 2015)'
_computing_data_collection 'CrysAlisPro 1.171.38.46 (Rigaku OD, 2015)'
_computing_data_reduction 'CrysAlisPro 1.171.38.46 (Rigaku OD, 2015)'
_computing_molecular_graphics 'Olex2 (Dolomanov et al., 2009)'
_computing_publication_material 'Olex2 (Dolomanov et al., 2009)'
_computing_structure_refinement 'ShelXL (Sheldrick, 2015)'
_computing_structure_solution 'ShelXT (Sheldrick, 2015)'
_diffrn_ambient_environment N~2~
_diffrn_ambient_temperature 100.0(2)
_diffrn_detector 'CCD plate'
_diffrn_detector_area_resol_mean 8.1506
_diffrn_detector_type EosS2
_diffrn_measured_fraction_theta_full 0.999
_diffrn_measured_fraction_theta_max 0.890
_diffrn_measurement_details
;
List of Runs (angles in degrees, time in seconds):

  # Type    Start    End  Width  t~exp~   \w     \q     \k     \f   Frames
#--------------------------------------------------------------------------
  1  \w     -9.00  85.00   1.00    8.00    --   17.65  77.00 -30.00   94
  2  \w     -9.00  85.00   1.00    8.00    --   17.65  77.00-120.00   94
  3  \w     -9.00  85.00   1.00    8.00    --   17.65  77.00-180.00   94
  4  \w    -44.00  50.00   1.00    8.00    --  -17.73  77.00  90.00   94
  5  \w     35.00  90.00   1.00    8.00    --   17.65 178.00  90.00   55
;
_diffrn_measurement_device 'four-circle diffractometer'
_diffrn_measurement_device_type 'SuperNova, Dual, Cu at zero, EosS2'
_diffrn_measurement_method '\w scans'
_diffrn_orient_matrix_type 'CrysAlisPro convention (1999,Acta A55,543-557)'
_diffrn_orient_matrix_UB_11 -0.0372658000
_diffrn_orient_matrix_UB_12 -0.0173003000
_diffrn_orient_matrix_UB_13 -0.0063032000
_diffrn_orient_matrix_UB_21 -0.0064963000
_diffrn_orient_matrix_UB_22 -0.0063627000
_diffrn_orient_matrix_UB_23 -0.0397028000
_diffrn_orient_matrix_UB_31 0.0114360000
_diffrn_orient_matrix_UB_32 -0.0598311000
_diffrn_orient_matrix_UB_33 0.0060852000
_diffrn_radiation_monochromator mirror
_diffrn_radiation_probe x-ray
_diffrn_radiation_type MoK\a
_diffrn_radiation_wavelength 0.71073
_diffrn_reflns_av_R_equivalents 0.0536
_diffrn_reflns_av_unetI/netI 0.0527
_diffrn_reflns_Laue_measured_fraction_full 0.999
_diffrn_reflns_Laue_measured_fraction_max 0.890
_diffrn_reflns_limit_h_max 25
_diffrn_reflns_limit_h_min -26
_diffrn_reflns_limit_k_max 15
_diffrn_reflns_limit_k_min -14
_diffrn_reflns_limit_l_max 23
_diffrn_reflns_limit_l_min -25
_diffrn_reflns_number 36911
_diffrn_reflns_point_group_measured_fraction_full 0.999
_diffrn_reflns_point_group_measured_fraction_max 0.890
_diffrn_reflns_theta_full 25.242
_diffrn_reflns_theta_max 29.971
_diffrn_reflns_theta_min 2.609
_diffrn_source 'micro-focus sealed X-ray tube'
_diffrn_source_type 'SuperNova (Mo) X-ray Source'
_exptl_absorpt_coefficient_mu 0.584
_exptl_absorpt_correction_T_max 1.000
_exptl_absorpt_correction_T_min 0.546
_exptl_absorpt_correction_type gaussian
_exptl_absorpt_process_details
;
CrysAlisPro 1.171.38.46 (Rigaku Oxford Diffraction, 2015)
Numerical absorption correction based on gaussian integration over
			a multifaceted crystal model
Empirical absorption correction using spherical harmonics,
 implemented in SCALE3 ABSPACK scaling algorithm.
;
_exptl_crystal_colour yellow
_exptl_crystal_colour_primary yellow
_exptl_crystal_density_diffrn 1.450
_exptl_crystal_description prism
_exptl_crystal_F_000 1696
_exptl_crystal_size_max 0.395
_exptl_crystal_size_mid 0.227
_exptl_crystal_size_min 0.176
_refine_diff_density_max 0.563
_refine_diff_density_min -0.480
_refine_diff_density_rms 0.086
_refine_ls_extinction_method none
_refine_ls_goodness_of_fit_ref 1.038
_refine_ls_hydrogen_treatment constr
_refine_ls_matrix_type full
_refine_ls_number_parameters 479
_refine_ls_number_reflns 9793
_refine_ls_number_restraints 0
_refine_ls_restrained_S_all 1.038
_refine_ls_R_factor_all 0.0461
_refine_ls_R_factor_gt 0.0368
_refine_ls_shift/su_max 0.001
_refine_ls_shift/su_mean 0.000
_refine_ls_structure_factor_coef Fsqd
_refine_ls_weighting_details 'w=1/[\s^2^(Fo^2^)+(0.0204P)^2^+2.6646P] where P=(Fo^2^+2Fc^2^)/3'
_refine_ls_weighting_scheme calc
_refine_ls_wR_factor_gt 0.0723
_refine_ls_wR_factor_ref 0.0771
_reflns_Friedel_coverage 0.000
_reflns_number_gt 8358
_reflns_number_total 9793
_reflns_threshold_expression 'I > 2\s(I)'
_cod_data_source_file d0dt02472d2.cif
_cod_data_source_block tj-19
_cod_depositor_comments 'Adding full bibliography for 7705406--7705412.cif.'
_cod_database_code 7705409
_shelx_shelxl_version_number 2018/1
_chemical_oxdiff_formula C43H37N2O5P2Rh
_shelx_space_group_comment
;
The symmetry employed for this shelxl refinement is uniquely defined
by the following loop, which should always be used as a source of
symmetry information in preference to the above space-group names.
They are only intended as comments.
;
_reflns_odcompleteness_completeness 99.86
_reflns_odcompleteness_iscentric 1
_reflns_odcompleteness_theta 27.04
_olex2_refinement_description
;
1. Fixed Uiso
 At 1.2 times of:
  All C(H) groups, All C(H,H) groups
 At 1.5 times of:
  All O(H) groups
2.a Secondary CH2 refined with riding coordinates:
 C7(H7A,H7B)
2.b Aromatic/amide H refined with riding coordinates:
 C2(H2A), C3(H3), C5(H5), C6(H6), C9(H9), C10(H10), C11(H11), C12(H12),
 C13(H13), C15(H15), C16(H16), C17(H17), C18(H18), C19(H19), C21(H21), C22(H22),
  C23(H23), C24(H24), C25(H25), C27(H27), C28(H28), C29(H29), C30(H30),
 C31(H31), C33(H33), C34(H34), C35(H35), C36(H36), C37(H37), C39(H39), C40(H40),
  C41(H41), C42(H42), C43(H43)
2.c Idealised tetrahedral OH refined as rotating group:
 O2(H2)
;
_olex2_date_sample_data_collection 2019-05-28
_olex2_exptl_crystal_mounting_method 'mounted in a polyimide loop'
_olex2_submission_special_instructions 'No special instructions were received'
_oxdiff_exptl_absorpt_empirical_details
;
Empirical correction (ABSPACK) includes:
- Absorption correction using spherical harmonics
- Frame scaling
;
_oxdiff_exptl_absorpt_empirical_full_max 1.617
_oxdiff_exptl_absorpt_empirical_full_min 0.623

loop_
_space_group_symop_operation_xyz
'x, y, z'
'-x, y+1/2, -z+1/2'
'-x, -y, -z'
'x, -y-1/2, z-1/2'

loop_
_atom_site_label
_atom_site_type_symbol
_atom_site_fract_x
_atom_site_fract_y
_atom_site_fract_z
_atom_site_U_iso_or_equiv
_atom_site_adp_type
_atom_site_occupancy
_atom_site_site_symmetry_order
_atom_site_calc_flag
_atom_site_refinement_flags_posn
_atom_site_refinement_flags_adp
_atom_site_refinement_flags_occupancy
_atom_site_disorder_assembly
_atom_site_disorder_group
Rh1 Rh 0.21645(2) 0.68747(2) 0.48356(2) 0.01000(5) Uani 1 1 d . . . . .
P1 P 0.11787(3) 0.79733(5) 0.49295(3) 0.01153(11) Uani 1 1 d . . . . .
P2 P 0.31579(3) 0.57818(4) 0.47508(3) 0.00979(10) Uani 1 1 d . . . . .
O1 O 0.11518(9) 0.52542(16) 0.36893(10) 0.0311(4) Uani 1 1 d . . . . .
O2 O 0.50510(8) 1.07463(13) 0.70765(9) 0.0222(4) Uani 1 1 d . . . . .
H2 H 0.541539 1.045174 0.701173 0.033 Uiso 1 1 calc GR . . . .
N1 N 0.29488(9) 0.79395(15) 0.56754(9) 0.0118(3) Uani 1 1 d . . . . .
C1 C 0.15345(12) 0.5889(2) 0.41272(12) 0.0171(4) Uani 1 1 d . . . . .
C2 C 0.32609(11) 0.75605(19) 0.64060(11) 0.0137(4) Uani 1 1 d . . . . .
H2A H 0.309177 0.685818 0.654547 0.016 Uiso 1 1 calc R . . . .
C3 C 0.38184(11) 0.81690(18) 0.69527(12) 0.0145(4) Uani 1 1 d . . . . .
H3 H 0.401553 0.787826 0.745047 0.017 Uiso 1 1 calc R . . . .
C4 C 0.40870(11) 0.92154(18) 0.67629(12) 0.0136(4) Uani 1 1 d . . . . .
C5 C 0.37748(11) 0.95987(18) 0.60117(12) 0.0143(4) Uani 1 1 d . . . . .
H5 H 0.394258 1.029160 0.585878 0.017 Uiso 1 1 calc R . . . .
C6 C 0.32146(11) 0.89516(18) 0.54903(12) 0.0130(4) Uani 1 1 d . . . . .
H6 H 0.301148 0.922584 0.498895 0.016 Uiso 1 1 calc R . . . .
C7 C 0.46916(12) 0.9889(2) 0.73691(13) 0.0202(5) Uani 1 1 d . . . . .
H7A H 0.447475 1.027277 0.770709 0.024 Uiso 1 1 calc R . . . .
H7B H 0.506106 0.933191 0.767416 0.024 Uiso 1 1 calc R . . . .
C8 C 0.13629(11) 0.95265(18) 0.48267(12) 0.0128(4) Uani 1 1 d . . . . .
C9 C 0.15742(12) 0.98386(19) 0.42026(12) 0.0171(4) Uani 1 1 d . . . . .
H9 H 0.158040 0.926638 0.384679 0.021 Uiso 1 1 calc R . . . .
C10 C 0.17735(13) 1.0987(2) 0.41093(13) 0.0216(5) Uani 1 1 d . . . . .
H10 H 0.191131 1.118416 0.369257 0.026 Uiso 1 1 calc R . . . .
C11 C 0.17667(13) 1.1843(2) 0.46403(13) 0.0230(5) Uani 1 1 d . . . . .
H11 H 0.190026 1.261610 0.458050 0.028 Uiso 1 1 calc R . . . .
C12 C 0.15608(12) 1.1543(2) 0.52584(13) 0.0194(5) Uani 1 1 d . . . . .
H12 H 0.155468 1.211826 0.561246 0.023 Uiso 1 1 calc R . . . .
C13 C 0.13632(11) 1.03918(18) 0.53550(12) 0.0149(4) Uani 1 1 d . . . . .
H13 H 0.123045 1.019886 0.577557 0.018 Uiso 1 1 calc R . . . .
C14 C 0.02613(11) 0.76835(19) 0.42103(12) 0.0151(4) Uani 1 1 d . . . . .
C15 C -0.01056(12) 0.8467(2) 0.36275(12) 0.0187(5) Uani 1 1 d . . . . .
H15 H 0.010274 0.920162 0.360737 0.022 Uiso 1 1 calc R . . . .
C16 C -0.07825(13) 0.8159(2) 0.30739(13) 0.0262(6) Uani 1 1 d . . . . .
H16 H -0.102550 0.869017 0.268600 0.031 Uiso 1 1 calc R . . . .
C17 C -0.10949(13) 0.7074(2) 0.30969(14) 0.0294(6) Uani 1 1 d . . . . .
H17 H -0.154539 0.686860 0.272203 0.035 Uiso 1 1 calc R . . . .
C18 C -0.07389(13) 0.6289(2) 0.36772(15) 0.0295(6) Uani 1 1 d . . . . .
H18 H -0.095254 0.555776 0.369539 0.035 Uiso 1 1 calc R . . . .
C19 C -0.00633(12) 0.6589(2) 0.42329(14) 0.0230(5) Uani 1 1 d . . . . .
H19 H 0.017444 0.605732 0.462238 0.028 Uiso 1 1 calc R . . . .
C20 C 0.10065(11) 0.77923(18) 0.58235(11) 0.0129(4) Uani 1 1 d . . . . .
C21 C 0.14570(11) 0.70380(18) 0.63838(12) 0.0148(4) Uani 1 1 d . . . . .
H21 H 0.184643 0.664283 0.629895 0.018 Uiso 1 1 calc R . . . .
C22 C 0.13338(12) 0.68669(19) 0.70670(13) 0.0181(5) Uani 1 1 d . . . . .
H22 H 0.163940 0.636177 0.743818 0.022 Uiso 1 1 calc R . . . .
C23 C 0.07556(13) 0.7450(2) 0.71934(13) 0.0211(5) Uani 1 1 d . . . . .
H23 H 0.067511 0.734482 0.765374 0.025 Uiso 1 1 calc R . . . .
C24 C 0.02943(13) 0.8191(2) 0.66371(14) 0.0229(5) Uani 1 1 d . . . . .
H24 H -0.009875 0.857356 0.672280 0.027 Uiso 1 1 calc R . . . .
C25 C 0.04158(12) 0.8364(2) 0.59539(13) 0.0183(5) Uani 1 1 d . . . . .
H25 H 0.010410 0.886125 0.558170 0.022 Uiso 1 1 calc R . . . .
C26 C 0.29845(11) 0.51138(18) 0.38146(11) 0.0115(4) Uani 1 1 d . . . . .
C27 C 0.26616(11) 0.58149(19) 0.31640(12) 0.0149(4) Uani 1 1 d . . . . .
H27 H 0.255356 0.660273 0.321830 0.018 Uiso 1 1 calc R . . . .
C28 C 0.25031(12) 0.53395(19) 0.24414(12) 0.0172(4) Uani 1 1 d . . . . .
H28 H 0.229275 0.581111 0.201067 0.021 Uiso 1 1 calc R . . . .
C29 C 0.26552(12) 0.41662(19) 0.23542(12) 0.0165(4) Uani 1 1 d . . . . .
H29 H 0.255118 0.385321 0.186595 0.020 Uiso 1 1 calc R . . . .
C30 C 0.29617(12) 0.34577(19) 0.29924(12) 0.0167(4) Uani 1 1 d . . . . .
H30 H 0.305612 0.266529 0.293365 0.020 Uiso 1 1 calc R . . . .
C31 C 0.31283(11) 0.39323(18) 0.37215(12) 0.0137(4) Uani 1 1 d . . . . .
H31 H 0.333756 0.345620 0.415023 0.016 Uiso 1 1 calc R . . . .
C32 C 0.40051(11) 0.66568(17) 0.49679(12) 0.0118(4) Uani 1 1 d . . . . .
C33 C 0.40617(12) 0.74668(19) 0.44263(12) 0.0150(4) Uani 1 1 d . . . . .
H33 H 0.371142 0.746092 0.393213 0.018 Uiso 1 1 calc R . . . .
C34 C 0.46386(12) 0.82809(19) 0.46227(13) 0.0180(5) Uani 1 1 d . . . . .
H34 H 0.467270 0.881902 0.425930 0.022 Uiso 1 1 calc R . . . .
C35 C 0.51639(12) 0.82973(19) 0.53562(13) 0.0179(5) Uani 1 1 d . . . . .
H35 H 0.555069 0.884297 0.548522 0.021 Uiso 1 1 calc R . . . .
C36 C 0.51106(12) 0.74991(19) 0.58955(13) 0.0170(4) Uani 1 1 d . . . . .
H36 H 0.546375 0.750800 0.638813 0.020 Uiso 1 1 calc R . . . .
C37 C 0.45340(11) 0.66839(18) 0.57075(12) 0.0143(4) Uani 1 1 d . . . . .
H37 H 0.449991 0.615442 0.607550 0.017 Uiso 1 1 calc R . . . .
C38 C 0.33821(11) 0.45882(17) 0.54422(11) 0.0107(4) Uani 1 1 d . . . . .
C39 C 0.40187(11) 0.38852(18) 0.55957(11) 0.0128(4) Uani 1 1 d . . . . .
H39 H 0.434763 0.402112 0.533718 0.015 Uiso 1 1 calc R . . . .
C40 C 0.41583(12) 0.29896(18) 0.61314(12) 0.0148(4) Uani 1 1 d . . . . .
H40 H 0.457807 0.251700 0.622815 0.018 Uiso 1 1 calc R . . . .
C41 C 0.36741(12) 0.27937(19) 0.65252(12) 0.0162(4) Uani 1 1 d . . . . .
H41 H 0.377252 0.219291 0.688738 0.019 Uiso 1 1 calc R . . . .
C42 C 0.30458(12) 0.34866(19) 0.63824(12) 0.0161(4) Uani 1 1 d . . . . .
H42 H 0.272372 0.335528 0.664946 0.019 Uiso 1 1 calc R . . . .
C43 C 0.28986(11) 0.43769(18) 0.58398(11) 0.0132(4) Uani 1 1 d . . . . .
H43 H 0.247346 0.483777 0.573990 0.016 Uiso 1 1 calc R . . . .
O3 O 0.62430(9) 0.95155(14) 0.68921(9) 0.0252(4) Uani 1 1 d . . . . .
O4 O 0.74341(9) 0.96066(15) 0.71569(11) 0.0332(4) Uani 1 1 d . . . . .
O5 O 0.68203(9) 1.11842(14) 0.72060(9) 0.0242(4) Uani 1 1 d . . . . .
N2 N 0.68337(10) 1.01083(16) 0.70813(10) 0.0169(4) Uani 1 1 d . . . . .

loop_
_atom_site_aniso_label
_atom_site_aniso_U_11
_atom_site_aniso_U_22
_atom_site_aniso_U_33
_atom_site_aniso_U_23
_atom_site_aniso_U_13
_atom_site_aniso_U_12
Rh1 0.00878(8) 0.01003(8) 0.01026(8) -0.00176(6) 0.00218(6) 0.00104(6)
P1 0.0097(2) 0.0122(3) 0.0117(3) -0.0014(2) 0.0025(2) 0.0013(2)
P2 0.0103(2) 0.0092(2) 0.0097(2) 0.00027(19) 0.0034(2) 0.00096(19)
O1 0.0197(9) 0.0340(10) 0.0362(10) -0.0226(8) 0.0055(8) -0.0059(8)
O2 0.0150(8) 0.0163(8) 0.0299(9) 0.0036(7) 0.0012(7) -0.0018(6)
N1 0.0109(8) 0.0128(9) 0.0114(8) -0.0025(7) 0.0034(7) 0.0007(7)
C1 0.0126(10) 0.0199(11) 0.0195(11) -0.0045(9) 0.0065(9) 0.0026(9)
C2 0.0139(10) 0.0150(10) 0.0133(10) 0.0004(8) 0.0061(8) 0.0011(8)
C3 0.0124(10) 0.0188(11) 0.0104(10) 0.0010(8) 0.0017(8) 0.0016(8)
C4 0.0109(10) 0.0139(10) 0.0144(10) -0.0039(8) 0.0026(8) 0.0016(8)
C5 0.0124(10) 0.0124(10) 0.0182(11) -0.0005(8) 0.0056(8) -0.0002(8)
C6 0.0127(10) 0.0124(10) 0.0125(10) 0.0028(8) 0.0027(8) 0.0021(8)
C7 0.0168(11) 0.0201(12) 0.0174(11) -0.0013(9) -0.0018(9) -0.0042(9)
C8 0.0085(9) 0.0143(10) 0.0135(10) -0.0002(8) 0.0012(8) 0.0020(8)
C9 0.0147(11) 0.0188(11) 0.0162(11) -0.0005(9) 0.0033(9) 0.0040(9)
C10 0.0211(12) 0.0250(12) 0.0183(11) 0.0057(10) 0.0066(9) 0.0021(10)
C11 0.0231(12) 0.0174(11) 0.0248(13) 0.0021(10) 0.0037(10) -0.0022(9)
C12 0.0219(12) 0.0164(11) 0.0173(11) -0.0046(9) 0.0036(9) 0.0001(9)
C13 0.0125(10) 0.0169(11) 0.0138(10) -0.0008(8) 0.0028(8) 0.0024(8)
C14 0.0099(10) 0.0196(11) 0.0145(10) -0.0057(9) 0.0027(8) 0.0026(8)
C15 0.0147(11) 0.0263(12) 0.0152(11) -0.0023(9) 0.0051(9) 0.0041(9)
C16 0.0138(11) 0.0467(16) 0.0157(12) -0.0014(11) 0.0021(9) 0.0057(11)
C17 0.0127(11) 0.0511(17) 0.0220(13) -0.0180(12) 0.0029(10) -0.0012(11)
C18 0.0189(12) 0.0290(14) 0.0399(15) -0.0179(12) 0.0093(11) -0.0075(10)
C19 0.0154(11) 0.0209(12) 0.0298(13) -0.0042(10) 0.0040(10) -0.0014(9)
C20 0.0105(10) 0.0147(10) 0.0126(10) -0.0015(8) 0.0028(8) -0.0016(8)
C21 0.0112(10) 0.0147(10) 0.0180(11) -0.0012(8) 0.0045(8) 0.0002(8)
C22 0.0171(11) 0.0179(11) 0.0178(11) 0.0045(9) 0.0043(9) -0.0013(9)
C23 0.0229(12) 0.0256(12) 0.0182(11) 0.0023(10) 0.0117(10) -0.0020(10)
C24 0.0189(12) 0.0267(13) 0.0278(13) 0.0029(10) 0.0140(10) 0.0072(10)
C25 0.0145(11) 0.0213(12) 0.0187(11) 0.0043(9) 0.0056(9) 0.0053(9)
C26 0.0092(9) 0.0150(10) 0.0108(10) -0.0017(8) 0.0044(8) 0.0000(8)
C27 0.0147(10) 0.0144(10) 0.0136(10) -0.0007(8) 0.0026(8) 0.0020(8)
C28 0.0165(11) 0.0209(11) 0.0114(10) 0.0017(9) 0.0016(8) -0.0019(9)
C29 0.0150(11) 0.0214(11) 0.0128(10) -0.0055(9) 0.0044(8) -0.0016(9)
C30 0.0151(11) 0.0159(11) 0.0175(11) -0.0040(9) 0.0036(9) 0.0031(8)
C31 0.0131(10) 0.0140(10) 0.0129(10) 0.0005(8) 0.0031(8) 0.0016(8)
C32 0.0121(10) 0.0102(10) 0.0145(10) -0.0005(8) 0.0064(8) 0.0017(8)
C33 0.0168(11) 0.0158(11) 0.0136(10) -0.0012(8) 0.0067(9) 0.0020(8)
C34 0.0240(12) 0.0139(11) 0.0223(12) -0.0001(9) 0.0158(10) -0.0016(9)
C35 0.0144(11) 0.0155(11) 0.0266(12) -0.0056(9) 0.0107(9) -0.0029(8)
C36 0.0125(10) 0.0183(11) 0.0182(11) -0.0041(9) 0.0030(9) 0.0014(8)
C37 0.0137(10) 0.0144(10) 0.0153(10) 0.0000(8) 0.0058(8) 0.0028(8)
C38 0.0141(10) 0.0082(9) 0.0079(9) -0.0006(7) 0.0016(8) -0.0010(7)
C39 0.0148(10) 0.0119(10) 0.0115(10) -0.0016(8) 0.0041(8) -0.0010(8)
C40 0.0149(10) 0.0125(10) 0.0156(10) 0.0006(8) 0.0035(8) 0.0029(8)
C41 0.0221(11) 0.0122(10) 0.0134(10) 0.0021(8) 0.0049(9) -0.0017(8)
C42 0.0187(11) 0.0177(11) 0.0135(10) -0.0005(8) 0.0077(9) -0.0046(9)
C43 0.0133(10) 0.0125(10) 0.0132(10) -0.0019(8) 0.0039(8) -0.0008(8)
O3 0.0191(8) 0.0239(9) 0.0277(9) -0.0021(7) 0.0022(7) -0.0063(7)
O4 0.0231(9) 0.0240(9) 0.0589(13) -0.0020(9) 0.0222(9) 0.0046(7)
O5 0.0284(9) 0.0142(8) 0.0276(9) -0.0033(7) 0.0066(7) 0.0024(7)
N2 0.0197(10) 0.0170(9) 0.0139(9) -0.0001(7) 0.0058(8) 0.0006(8)

loop_
_atom_type_symbol
_atom_type_description
_atom_type_scat_dispersion_real
_atom_type_scat_dispersion_imag
_atom_type_scat_source
C C 0.0033 0.0016 'International Tables Vol C Tables 4.2.6.8 and 6.1.1.4'
H H 0.0000 0.0000 'International Tables Vol C Tables 4.2.6.8 and 6.1.1.4'
N N 0.0061 0.0033 'International Tables Vol C Tables 4.2.6.8 and 6.1.1.4'
O O 0.0106 0.0060 'International Tables Vol C Tables 4.2.6.8 and 6.1.1.4'
P P 0.1023 0.0942 'International Tables Vol C Tables 4.2.6.8 and 6.1.1.4'
Rh Rh -1.1178 0.9187 'International Tables Vol C Tables 4.2.6.8 and 6.1.1.4'

loop_
_exptl_crystal_face_index_h
_exptl_crystal_face_index_k
_exptl_crystal_face_index_l
_exptl_crystal_face_perp_dist
-25 -2 0 0.1241
25 0 0 0.0417
14 13 -1 0.0920
-14 -13 1 0.0920
15 -12 1 0.0574
-15 13 -1 0.1320
7 -15 1 0.0768
0 13 -14 0.1426
-13 2 26 0.2043
-2 -13 -14 0.0700
18 -4 -23 0.1324

loop_
_geom_angle_atom_site_label_1
_geom_angle_atom_site_label_2
_geom_angle_atom_site_label_3
_geom_angle
_geom_angle_site_symmetry_1
_geom_angle_site_symmetry_3
_geom_angle_publ_flag
P1 Rh1 P2 179.53(2) . . ?
N1 Rh1 P1 91.42(5) . . ?
N1 Rh1 P2 88.13(5) . . ?
C1 Rh1 P1 91.88(7) . . ?
C1 Rh1 P2 88.57(7) . . ?
C1 Rh1 N1 176.46(8) . . ?
C8 P1 Rh1 108.58(7) . . ?
C8 P1 C14 105.61(10) . . ?
C14 P1 Rh1 116.62(7) . . ?
C20 P1 Rh1 114.95(7) . . ?
C20 P1 C8 108.03(9) . . ?
C20 P1 C14 102.36(9) . . ?
C26 P2 Rh1 114.04(7) . . ?
C26 P2 C32 106.76(9) . . ?
C32 P2 Rh1 112.49(6) . . ?
C38 P2 Rh1 110.25(7) . . ?
C38 P2 C26 106.74(9) . . ?
C38 P2 C32 106.09(9) . . ?
C7 O2 H2 109.5 . . ?
C2 N1 Rh1 120.70(14) . . ?
C6 N1 Rh1 121.90(13) . . ?
C6 N1 C2 117.03(17) . . ?
O1 C1 Rh1 178.6(2) . . ?
N1 C2 H2A 118.6 . . ?
N1 C2 C3 122.8(2) . . ?
C3 C2 H2A 118.6 . . ?
C2 C3 H3 120.0 . . ?
C2 C3 C4 120.10(19) . . ?
C4 C3 H3 120.0 . . ?
C3 C4 C7 119.83(19) . . ?
C5 C4 C3 117.26(19) . . ?
C5 C4 C7 122.90(19) . . ?
C4 C5 H5 120.0 . . ?
C6 C5 C4 119.92(19) . . ?
C6 C5 H5 120.0 . . ?
N1 C6 C5 122.90(19) . . ?
N1 C6 H6 118.6 . . ?
C5 C6 H6 118.6 . . ?
O2 C7 C4 114.28(18) . . ?
O2 C7 H7A 108.7 . . ?
O2 C7 H7B 108.7 . . ?
C4 C7 H7A 108.7 . . ?
C4 C7 H7B 108.7 . . ?
H7A C7 H7B 107.6 . . ?
C9 C8 P1 117.00(16) . . ?
C13 C8 P1 124.13(16) . . ?
C13 C8 C9 118.7(2) . . ?
C8 C9 H9 119.6 . . ?
C10 C9 C8 120.9(2) . . ?
C10 C9 H9 119.6 . . ?
C9 C10 H10 120.1 . . ?
C9 C10 C11 119.7(2) . . ?
C11 C10 H10 120.1 . . ?
C10 C11 H11 120.1 . . ?
C12 C11 C10 119.8(2) . . ?
C12 C11 H11 120.1 . . ?
C11 C12 H12 119.7 . . ?
C11 C12 C13 120.6(2) . . ?
C13 C12 H12 119.7 . . ?
C8 C13 H13 119.8 . . ?
C12 C13 C8 120.3(2) . . ?
C12 C13 H13 119.8 . . ?
C15 C14 P1 123.50(17) . . ?
C15 C14 C19 118.9(2) . . ?
C19 C14 P1 117.53(17) . . ?
C14 C15 H15 119.8 . . ?
C14 C15 C16 120.4(2) . . ?
C16 C15 H15 119.8 . . ?
C15 C16 H16 119.8 . . ?
C17 C16 C15 120.3(2) . . ?
C17 C16 H16 119.8 . . ?
C16 C17 H17 120.0 . . ?
C16 C17 C18 119.9(2) . . ?
C18 C17 H17 120.0 . . ?
C17 C18 H18 119.9 . . ?
C17 C18 C19 120.1(2) . . ?
C19 C18 H18 119.9 . . ?
C14 C19 H19 119.8 . . ?
C18 C19 C14 120.3(2) . . ?
C18 C19 H19 119.8 . . ?
C21 C20 P1 119.48(15) . . ?
C21 C20 C25 118.86(19) . . ?
C25 C20 P1 121.63(16) . . ?
C20 C21 H21 119.5 . . ?
C22 C21 C20 120.93(19) . . ?
C22 C21 H21 119.5 . . ?
C21 C22 H22 120.2 . . ?
C23 C22 C21 119.6(2) . . ?
C23 C22 H22 120.2 . . ?
C22 C23 H23 119.9 . . ?
C22 C23 C24 120.2(2) . . ?
C24 C23 H23 119.9 . . ?
C23 C24 H24 119.9 . . ?
C25 C24 C23 120.3(2) . . ?
C25 C24 H24 119.9 . . ?
C20 C25 H25 120.0 . . ?
C24 C25 C20 120.0(2) . . ?
C24 C25 H25 120.0 . . ?
C27 C26 P2 118.03(15) . . ?
C31 C26 P2 122.82(16) . . ?
C31 C26 C27 119.08(18) . . ?
C26 C27 H27 119.9 . . ?
C28 C27 C26 120.1(2) . . ?
C28 C27 H27 119.9 . . ?
C27 C28 H28 119.8 . . ?
C27 C28 C29 120.4(2) . . ?
C29 C28 H28 119.8 . . ?
C28 C29 H29 120.0 . . ?
C28 C29 C30 120.1(2) . . ?
C30 C29 H29 120.0 . . ?
C29 C30 H30 120.1 . . ?
C29 C30 C31 119.9(2) . . ?
C31 C30 H30 120.1 . . ?
C26 C31 H31 119.8 . . ?
C30 C31 C26 120.46(19) . . ?
C30 C31 H31 119.8 . . ?
C33 C32 P2 119.08(16) . . ?
C33 C32 C37 119.02(19) . . ?
C37 C32 P2 120.91(15) . . ?
C32 C33 H33 119.9 . . ?
C34 C33 C32 120.2(2) . . ?
C34 C33 H33 119.9 . . ?
C33 C34 H34 119.8 . . ?
C35 C34 C33 120.4(2) . . ?
C35 C34 H34 119.8 . . ?
C34 C35 H35 120.2 . . ?
C36 C35 C34 119.7(2) . . ?
C36 C35 H35 120.2 . . ?
C35 C36 H36 119.8 . . ?
C35 C36 C37 120.5(2) . . ?
C37 C36 H36 119.8 . . ?
C32 C37 H37 119.9 . . ?
C36 C37 C32 120.2(2) . . ?
C36 C37 H37 119.9 . . ?
C39 C38 P2 122.88(15) . . ?
C43 C38 P2 117.95(15) . . ?
C43 C38 C39 119.17(18) . . ?
C38 C39 H39 120.0 . . ?
C40 C39 C38 120.01(19) . . ?
C40 C39 H39 120.0 . . ?
C39 C40 H40 119.9 . . ?
C39 C40 C41 120.17(19) . . ?
C41 C40 H40 119.9 . . ?
C40 C41 H41 119.8 . . ?
C42 C41 C40 120.4(2) . . ?
C42 C41 H41 119.8 . . ?
C41 C42 H42 120.2 . . ?
C41 C42 C43 119.68(19) . . ?
C43 C42 H42 120.2 . . ?
C38 C43 H43 119.7 . . ?
C42 C43 C38 120.57(19) . . ?
C42 C43 H43 119.7 . . ?
O4 N2 O3 119.56(19) . . ?
O5 N2 O3 120.10(18) . . ?
O5 N2 O4 120.32(19) . . ?

loop_
_geom_bond_atom_site_label_1
_geom_bond_atom_site_label_2
_geom_bond_distance
_geom_bond_site_symmetry_2
_geom_bond_publ_flag
Rh1 P1 2.3194(5) . ?
Rh1 P2 2.3222(5) . ?
Rh1 N1 2.1249(17) . ?
Rh1 C1 1.825(2) . ?
P1 C8 1.818(2) . ?
P1 C14 1.829(2) . ?
P1 C20 1.818(2) . ?
P2 C26 1.821(2) . ?
P2 C32 1.823(2) . ?
P2 C38 1.812(2) . ?
O1 C1 1.141(3) . ?
O2 H2 0.8200 . ?
O2 C7 1.406(3) . ?
N1 C2 1.350(3) . ?
N1 C6 1.348(3) . ?
C2 H2A 0.9300 . ?
C2 C3 1.375(3) . ?
C3 H3 0.9300 . ?
C3 C4 1.387(3) . ?
C4 C5 1.384(3) . ?
C4 C7 1.511(3) . ?
C5 H5 0.9300 . ?
C5 C6 1.380(3) . ?
C6 H6 0.9300 . ?
C7 H7A 0.9700 . ?
C7 H7B 0.9700 . ?
C8 C9 1.403(3) . ?
C8 C13 1.389(3) . ?
C9 H9 0.9300 . ?
C9 C10 1.384(3) . ?
C10 H10 0.9300 . ?
C10 C11 1.388(3) . ?
C11 H11 0.9300 . ?
C11 C12 1.383(3) . ?
C12 H12 0.9300 . ?
C12 C13 1.388(3) . ?
C13 H13 0.9300 . ?
C14 C15 1.388(3) . ?
C14 C19 1.395(3) . ?
C15 H15 0.9300 . ?
C15 C16 1.389(3) . ?
C16 H16 0.9300 . ?
C16 C17 1.375(4) . ?
C17 H17 0.9300 . ?
C17 C18 1.381(4) . ?
C18 H18 0.9300 . ?
C18 C19 1.387(3) . ?
C19 H19 0.9300 . ?
C20 C21 1.391(3) . ?
C20 C25 1.397(3) . ?
C21 H21 0.9300 . ?
C21 C22 1.386(3) . ?
C22 H22 0.9300 . ?
C22 C23 1.379(3) . ?
C23 H23 0.9300 . ?
C23 C24 1.385(3) . ?
C24 H24 0.9300 . ?
C24 C25 1.385(3) . ?
C25 H25 0.9300 . ?
C26 C27 1.399(3) . ?
C26 C31 1.390(3) . ?
C27 H27 0.9300 . ?
C27 C28 1.381(3) . ?
C28 H28 0.9300 . ?
C28 C29 1.383(3) . ?
C29 H29 0.9300 . ?
C29 C30 1.383(3) . ?
C30 H30 0.9300 . ?
C30 C31 1.389(3) . ?
C31 H31 0.9300 . ?
C32 C33 1.395(3) . ?
C32 C37 1.396(3) . ?
C33 H33 0.9300 . ?
C33 C34 1.387(3) . ?
C34 H34 0.9300 . ?
C34 C35 1.384(3) . ?
C35 H35 0.9300 . ?
C35 C36 1.381(3) . ?
C36 H36 0.9300 . ?
C36 C37 1.388(3) . ?
C37 H37 0.9300 . ?
C38 C39 1.400(3) . ?
C38 C43 1.394(3) . ?
C39 H39 0.9300 . ?
C39 C40 1.382(3) . ?
C40 H40 0.9300 . ?
C40 C41 1.387(3) . ?
C41 H41 0.9300 . ?
C41 C42 1.383(3) . ?
C42 H42 0.9300 . ?
C42 C43 1.385(3) . ?
C43 H43 0.9300 . ?
O3 N2 1.256(2) . ?
O4 N2 1.246(2) . ?
O5 N2 1.243(2) . ?

loop_
_exptl_oxdiff_crystal_face_indexfrac_h
_exptl_oxdiff_crystal_face_indexfrac_k
_exptl_oxdiff_crystal_face_indexfrac_l
_exptl_oxdiff_crystal_face_x
_exptl_oxdiff_crystal_face_y
_exptl_oxdiff_crystal_face_z
-24.9996 -2.0002 0.0001 0.9662 0.1751 -0.1662
24.9995 0.0002 -0.0000 -0.9316 -0.1624 0.2859
14.0005 13.0002 -1.0001 -0.7403 -0.1340 -0.6238
-14.0005 -13.0002 1.0001 0.7403 0.1340 0.6238
14.9990 -12.0000 1.0001 -0.3577 -0.0608 0.8956
-14.9990 13.0000 -1.0001 0.3403 0.0544 -0.9554
6.9990 -15.0001 1.0001 -0.0076 0.0103 0.9836
0.0010 13.0002 -14.0000 -0.1367 0.4731 -0.8630
-13.0002 1.9997 25.9997 0.2860 -0.9605 -0.1101
-2.0003 -13.0000 -13.9997 0.3877 0.6515 0.6697
18.0000 -3.9998 -22.9997 -0.4566 0.8217 0.3052
